data_4072773
loop_
_publ_author_name
'G\"artner, Martin'
'G\"orls, Helmar'
'Westerhausen, Matthias'

_publ_section_title
;
 Heteroleptic Phenylcalcium Derivatives via Metathesis Reactions of
 PhCa(thf)4I with Potassium Compounds
;
_journal_issue 4
_journal_name_full Organometallics
_journal_page_first 1077
_journal_paper_doi 10.1021/om061021q
_journal_volume 26
_journal_year 2007
_chemical_formula_sum 'C36 H51 Ca O4.5 P'
_chemical_formula_weight 626.82
_chemical_name_systematic
; 
 ? 
;
_space_group_IT_number 2
_symmetry_cell_setting triclinic
_symmetry_space_group_name_Hall '-P 1'
_symmetry_space_group_name_H-M 'P -1'
_atom_sites_solution_hydrogens geom
_atom_sites_solution_primary direct
_atom_sites_solution_secondary difmap
_audit_creation_method SHELXL-97
_cell_angle_alpha 87.823(1)
_cell_angle_beta 88.844(1)
_cell_angle_gamma 86.701(1)
_cell_formula_units_Z 4
_cell_length_a 11.1262(2)
_cell_length_b 12.4878(2)
_cell_length_c 27.3473(5)
_cell_measurement_temperature 183(2)
_cell_volume 3790.03(11)
_computing_cell_refinement DENZO
_computing_data_collection COLLECT
_computing_data_reduction DENZO
_computing_molecular_graphics SHELXTL/PC
_computing_publication_material SHELXL-97
_computing_structure_refinement 'SHELXL-97 (Sheldrick, 1997)'
_computing_structure_solution 'SHELXS-97 (Sheldrick, 1990)'
_diffrn_ambient_temperature 183(2)
_diffrn_measured_fraction_theta_full 0.951
_diffrn_measured_fraction_theta_max 0.951
_diffrn_measurement_device_type KappaCCD
_diffrn_measurement_method 'phi- + omega-scan'
_diffrn_radiation_monochromator graphite
_diffrn_radiation_source 'fine-focus sealed tube'
_diffrn_radiation_type MoK\a
_diffrn_radiation_wavelength 0.71073
_diffrn_reflns_av_R_equivalents 0.0385
_diffrn_reflns_av_sigmaI/netI 0.0637
_diffrn_reflns_limit_h_max 14
_diffrn_reflns_limit_h_min -14
_diffrn_reflns_limit_k_max 16
_diffrn_reflns_limit_k_min -12
_diffrn_reflns_limit_l_max 35
_diffrn_reflns_limit_l_min -35
_diffrn_reflns_number 26442
_diffrn_reflns_theta_full 27.48
_diffrn_reflns_theta_max 27.48
_diffrn_reflns_theta_min 1.77
_exptl_absorpt_coefficient_mu 0.242
_exptl_absorpt_correction_T_max 1.0112
_exptl_absorpt_correction_T_min 0.9515
_exptl_absorpt_correction_type multi-scan
_exptl_absorpt_process_details
;
[c.f. r.h. blessing, acta cryst. (1995), a51, 33-38]
;
_exptl_crystal_colour colourless
_exptl_crystal_density_diffrn 1.099
_exptl_crystal_density_method 'not measured'
_exptl_crystal_description prism
_exptl_crystal_F_000 1352
_exptl_crystal_size_max 0.06
_exptl_crystal_size_mid 0.06
_exptl_crystal_size_min 0.05
_refine_diff_density_max 1.155
_refine_diff_density_min -0.553
_refine_diff_density_rms 0.102
_refine_ls_extinction_method none
_refine_ls_goodness_of_fit_ref 1.044
_refine_ls_hydrogen_treatment constr
_refine_ls_matrix_type full
_refine_ls_number_parameters 761
_refine_ls_number_reflns 16518
_refine_ls_number_restraints 0
_refine_ls_restrained_S_all 1.044
_refine_ls_R_factor_all 0.1361
_refine_ls_R_factor_gt 0.0977
_refine_ls_shift/su_max 0.028
_refine_ls_shift/su_mean 0.001
_refine_ls_structure_factor_coef Fsqd
_refine_ls_weighting_details 'calc w=1/[\s^2^(Fo^2^)+(0.1609P)^2^+8.9902P] where P=(Fo^2^+2Fc^2^)/3'
_refine_ls_weighting_scheme calc
_refine_ls_wR_factor_gt 0.2845
_refine_ls_wR_factor_ref 0.3188
_reflns_number_gt 11297
_reflns_number_total 16518
_reflns_threshold_expression >2sigma(I)
_cod_data_source_file om061021qsi20061107_022228.cif
_cod_data_source_block FO2838
_cod_original_cell_volume 3790.0(1)
_cod_original_sg_symbol_H-M P-1
_cod_original_formula_sum 'C36 H51 Ca O4.50 P'
_cod_database_code 4072773

loop_
_symmetry_equiv_pos_as_xyz
'x, y, z'
'-x, -y, -z'

loop_
_atom_site_label
_atom_site_type_symbol
_atom_site_fract_x
_atom_site_fract_y
_atom_site_fract_z
_atom_site_U_iso_or_equiv
_atom_site_adp_type
_atom_site_occupancy
_atom_site_symmetry_multiplicity
_atom_site_calc_flag
_atom_site_refinement_flags
Ca1A Ca 0.05510(8) 0.68056(7) 0.12343(3) 0.0346(2) Uani 1 1 d .
P1A P 0.25704(11) 0.63839(10) 0.19443(5) 0.0430(3) Uani 1 1 d .
O1A O 0.0164(3) 0.4974(2) 0.14242(12) 0.0416(7) Uani 1 1 d .
O2A O 0.1863(3) 0.6386(3) 0.05670(12) 0.0479(8) Uani 1 1 d .
O3A O -0.0643(3) 0.7391(3) 0.19038(12) 0.0472(8) Uani 1 1 d .
O4A O 0.1010(4) 0.8628(3) 0.10624(14) 0.0526(9) Uani 1 1 d .
C1A C -0.1258(5) 0.7006(4) 0.06831(18) 0.0448(11) Uani 1 1 d .
C2A C -0.1279(6) 0.7278(5) 0.0184(2) 0.0564(14) Uani 1 1 d .
H2AA H -0.0530 0.7355 0.0017 0.068 Uiso 1 1 calc R
C3A C -0.2324(7) 0.7445(6) -0.0085(3) 0.078(2) Uani 1 1 d .
H3AA H -0.2275 0.7644 -0.0424 0.093 Uiso 1 1 calc R
C4A C -0.3410(7) 0.7322(7) 0.0135(3) 0.094(3) Uani 1 1 d .
H4AA H -0.4125 0.7427 -0.0049 0.112 Uiso 1 1 calc R
C5A C -0.3475(6) 0.7044(7) 0.0629(3) 0.084(2) Uani 1 1 d .
H5AA H -0.4234 0.6957 0.0787 0.100 Uiso 1 1 calc R
C6A C -0.2416(5) 0.6891(5) 0.0892(2) 0.0575(14) Uani 1 1 d .
H6AA H -0.2477 0.6700 0.1231 0.069 Uiso 1 1 calc R
C7A C 0.3915(4) 0.5670(4) 0.17190(16) 0.0391(10) Uani 1 1 d .
C8A C 0.5068(5) 0.5680(4) 0.19170(18) 0.0462(11) Uani 1 1 d .
H8AA H 0.5205 0.6166 0.2166 0.055 Uiso 1 1 calc R
C9A C 0.6014(5) 0.4997(5) 0.1758(2) 0.0560(13) Uani 1 1 d .
H9AA H 0.6784 0.5027 0.1899 0.067 Uiso 1 1 calc R
C10A C 0.5852(5) 0.4276(5) 0.1398(2) 0.0601(15) Uani 1 1 d .
H10B H 0.6498 0.3803 0.1294 0.072 Uiso 1 1 calc R
C11A C 0.4731(6) 0.4258(5) 0.1193(2) 0.0563(13) Uani 1 1 d .
H11B H 0.4610 0.3776 0.0940 0.068 Uiso 1 1 calc R
C12A C 0.3785(5) 0.4927(4) 0.13480(18) 0.0484(11) Uani 1 1 d .
H12B H 0.3022 0.4888 0.1202 0.058 Uiso 1 1 calc R
C13A C 0.3023(5) 0.7544(4) 0.22546(18) 0.0436(11) Uani 1 1 d .
C14A C 0.2249(5) 0.7920(4) 0.26282(19) 0.0498(12) Uani 1 1 d .
H14B H 0.1569 0.7525 0.2718 0.060 Uiso 1 1 calc R
C15A C 0.2439(6) 0.8849(5) 0.2872(2) 0.0591(14) Uani 1 1 d .
H15B H 0.1895 0.9083 0.3124 0.071 Uiso 1 1 calc R
C16A C 0.3424(6) 0.9430(5) 0.2747(3) 0.0641(16) Uani 1 1 d .
H16B H 0.3557 1.0067 0.2912 0.077 Uiso 1 1 calc R
C17A C 0.4207(6) 0.9096(5) 0.2386(2) 0.0619(15) Uani 1 1 d .
H17B H 0.4882 0.9501 0.2301 0.074 Uiso 1 1 calc R
C18A C 0.4017(5) 0.8149(4) 0.2137(2) 0.0511(12) Uani 1 1 d .
H18B H 0.4570 0.7920 0.1888 0.061 Uiso 1 1 calc R
C19A C 0.0552(6) 0.4245(4) 0.1816(2) 0.0565(14) Uani 1 1 d .
H19C H -0.0079 0.4198 0.2075 0.068 Uiso 1 1 calc R
H19D H 0.1299 0.4474 0.1961 0.068 Uiso 1 1 calc R
C20A C 0.0772(6) 0.3193(4) 0.1574(2) 0.0610(15) Uani 1 1 d .
H20C H 0.0689 0.2584 0.1812 0.073 Uiso 1 1 calc R
H20D H 0.1584 0.3135 0.1419 0.073 Uiso 1 1 calc R
C21A C -0.0205(7) 0.3223(5) 0.1191(2) 0.0673(17) Uani 1 1 d .
H21C H 0.0119 0.2943 0.0878 0.081 Uiso 1 1 calc R
H21D H -0.0883 0.2792 0.1305 0.081 Uiso 1 1 calc R
C22A C -0.0603(5) 0.4385(4) 0.1132(2) 0.0565(14) Uani 1 1 d .
H22C H -0.0537 0.4627 0.0784 0.068 Uiso 1 1 calc R
H22D H -0.1452 0.4500 0.1242 0.068 Uiso 1 1 calc R
C23A C 0.2976(6) 0.6896(5) 0.0454(2) 0.0629(16) Uani 1 1 d .
H23C H 0.3478 0.6908 0.0748 0.075 Uiso 1 1 calc R
H23D H 0.2813 0.7642 0.0327 0.075 Uiso 1 1 calc R
C24A C 0.3598(8) 0.6215(9) 0.0068(3) 0.102(3) Uani 1 1 d .
H24C H 0.4046 0.6664 -0.0170 0.123 Uiso 1 1 calc R
H24D H 0.4165 0.5665 0.0219 0.123 Uiso 1 1 calc R
C25A C 0.2629(8) 0.5720(10) -0.0166(3) 0.111(4) Uani 1 1 d .
H25C H 0.2919 0.5029 -0.0305 0.133 Uiso 1 1 calc R
H25D H 0.2291 0.6196 -0.0433 0.133 Uiso 1 1 calc R
C26A C 0.1701(6) 0.5545(6) 0.0228(2) 0.0615(15) Uani 1 1 d .
H26C H 0.0880 0.5608 0.0093 0.074 Uiso 1 1 calc R
H26D H 0.1834 0.4828 0.0391 0.074 Uiso 1 1 calc R
C27A C -0.1016(6) 0.6739(5) 0.2322(2) 0.0632(15) Uani 1 1 d .
H27C H -0.0333 0.6570 0.2544 0.076 Uiso 1 1 calc R
H27D H -0.1323 0.6058 0.2216 0.076 Uiso 1 1 calc R
C28A C -0.1975(11) 0.7388(8) 0.2569(3) 0.128(4) Uani 1 1 d .
H28C H -0.2644 0.6936 0.2671 0.153 Uiso 1 1 calc R
H28D H -0.1659 0.7706 0.2863 0.153 Uiso 1 1 calc R
C29A C -0.2399(8) 0.8236(8) 0.2219(3) 0.103(3) Uani 1 1 d .
H29C H -0.2642 0.8903 0.2389 0.123 Uiso 1 1 calc R
H29D H -0.3093 0.8010 0.2036 0.123 Uiso 1 1 calc R
C30A C -0.1355(6) 0.8399(5) 0.1889(3) 0.0662(16) Uani 1 1 d .
H30C H -0.1623 0.8585 0.1552 0.079 Uiso 1 1 calc R
H30D H -0.0879 0.8985 0.2003 0.079 Uiso 1 1 calc R
C31A C 0.0454(7) 0.9308(5) 0.0681(3) 0.076(2) Uani 1 1 d .
H31C H -0.0416 0.9188 0.0663 0.091 Uiso 1 1 calc R
H31D H 0.0840 0.9164 0.0359 0.091 Uiso 1 1 calc R
C32A C 0.0640(11) 1.0415(6) 0.0823(5) 0.132(5) Uani 1 1 d .
H32C H 0.0757 1.0886 0.0529 0.159 Uiso 1 1 calc R
H32D H -0.0067 1.0706 0.1012 0.159 Uiso 1 1 calc R
C33A C 0.1701(10) 1.0362(6) 0.1121(4) 0.108(3) Uani 1 1 d .
H33C H 0.1593 1.0859 0.1394 0.130 Uiso 1 1 calc R
H33D H 0.2413 1.0561 0.0922 0.130 Uiso 1 1 calc R
C34A C 0.1857(7) 0.9243(5) 0.1310(3) 0.0669(16) Uani 1 1 d .
H34C H 0.2690 0.8955 0.1245 0.080 Uiso 1 1 calc R
H34D H 0.1700 0.9205 0.1668 0.080 Uiso 1 1 calc R
Ca1B Ca 0.60512(8) 0.32418(7) 0.37556(3) 0.0353(2) Uani 1 1 d .
P1B P 0.79757(10) 0.39707(10) 0.30252(4) 0.0381(3) Uani 1 1 d .
O1B O 0.4723(3) 0.2985(3) 0.31065(12) 0.0450(8) Uani 1 1 d .
O2B O 0.6600(3) 0.1388(3) 0.36497(14) 0.0508(9) Uani 1 1 d .
O3B O 0.5270(3) 0.5063(3) 0.37082(13) 0.0492(8) Uani 1 1 d .
O4B O 0.7466(3) 0.3392(4) 0.43841(13) 0.0562(10) Uani 1 1 d .
C1B C 0.4558(5) 0.2735(4) 0.44190(19) 0.0466(11) Uani 1 1 d .
C2B C 0.4955(5) 0.1884(5) 0.4737(2) 0.0556(13) Uani 1 1 d .
H2BA H 0.5734 0.1559 0.4676 0.067 Uiso 1 1 calc R
C3B C 0.4298(7) 0.1479(6) 0.5133(2) 0.0711(18) Uani 1 1 d .
H3BA H 0.4617 0.0892 0.5331 0.085 Uiso 1 1 calc R
C4B C 0.3173(7) 0.1948(7) 0.5234(2) 0.0760(19) Uani 1 1 d .
H4BA H 0.2711 0.1696 0.5507 0.091 Uiso 1 1 calc R
C5B C 0.2727(6) 0.2778(6) 0.4941(2) 0.0699(17) Uani 1 1 d .
H5BA H 0.1955 0.3108 0.5009 0.084 Uiso 1 1 calc R
C6B C 0.3402(5) 0.3141(5) 0.4541(2) 0.0561(13) Uani 1 1 d .
H6BA H 0.3053 0.3704 0.4337 0.067 Uiso 1 1 calc R
C7B C 0.8884(4) 0.2801(4) 0.28277(16) 0.0370(9) Uani 1 1 d .
C8B C 0.9947(4) 0.2355(4) 0.30350(18) 0.0436(10) Uani 1 1 d .
H8BA H 1.0288 0.2703 0.3298 0.052 Uiso 1 1 calc R
C9B C 1.0515(5) 0.1421(4) 0.2868(2) 0.0506(12) Uani 1 1 d .
H9BA H 1.1246 0.1153 0.3013 0.061 Uiso 1 1 calc R
C10B C 1.0044(5) 0.0871(4) 0.2495(2) 0.0564(13) Uani 1 1 d .
H10A H 1.0433 0.0223 0.2387 0.068 Uiso 1 1 calc R
C11B C 0.8972(5) 0.1294(4) 0.2279(2) 0.0529(13) Uani 1 1 d .
H11A H 0.8629 0.0930 0.2022 0.064 Uiso 1 1 calc R
C12B C 0.8422(4) 0.2235(4) 0.24405(19) 0.0457(11) Uani 1 1 d .
H12A H 0.7706 0.2514 0.2287 0.055 Uiso 1 1 calc R
C13B C 0.9006(4) 0.4815(4) 0.33174(16) 0.0382(9) Uani 1 1 d .
C14B C 0.8521(5) 0.5570(4) 0.36448(19) 0.0472(11) Uani 1 1 d .
H14A H 0.7696 0.5554 0.3739 0.057 Uiso 1 1 calc R
C15B C 0.9215(6) 0.6340(5) 0.3835(2) 0.0578(14) Uani 1 1 d .
H15A H 0.8855 0.6840 0.4055 0.069 Uiso 1 1 calc R
C16B C 1.0415(5) 0.6390(5) 0.3710(2) 0.0572(14) Uani 1 1 d .
H16A H 1.0881 0.6926 0.3837 0.069 Uiso 1 1 calc R
C17B C 1.0927(5) 0.5646(5) 0.3395(2) 0.0531(13) Uani 1 1 d .
H17A H 1.1759 0.5658 0.3312 0.064 Uiso 1 1 calc R
C18B C 1.0237(4) 0.4877(4) 0.31998(18) 0.0424(10) Uani 1 1 d .
H18A H 1.0607 0.4381 0.2980 0.051 Uiso 1 1 calc R
C19B C 0.5053(5) 0.2780(5) 0.26059(19) 0.0545(13) Uani 1 1 d .
H19A H 0.5588 0.2121 0.2587 0.065 Uiso 1 1 calc R
H19B H 0.5474 0.3390 0.2455 0.065 Uiso 1 1 calc R
C20B C 0.3881(5) 0.2642(5) 0.2350(2) 0.0563(13) Uani 1 1 d .
H20A H 0.3925 0.2898 0.2003 0.068 Uiso 1 1 calc R
H20B H 0.3669 0.1882 0.2364 0.068 Uiso 1 1 calc R
C21B C 0.2995(5) 0.3326(5) 0.2636(2) 0.0558(13) Uani 1 1 d .
H21A H 0.3022 0.4092 0.2532 0.067 Uiso 1 1 calc R
H21B H 0.2166 0.3096 0.2601 0.067 Uiso 1 1 calc R
C22B C 0.3422(4) 0.3134(5) 0.3150(2) 0.0505(12) Uani 1 1 d .
H22A H 0.3189 0.3757 0.3351 0.061 Uiso 1 1 calc R
H22B H 0.3074 0.2487 0.3302 0.061 Uiso 1 1 calc R
C23B C 0.7730(5) 0.0811(4) 0.3744(3) 0.0621(15) Uani 1 1 d .
H23A H 0.7824 0.0656 0.4100 0.075 Uiso 1 1 calc R
H23B H 0.8409 0.1233 0.3623 0.075 Uiso 1 1 calc R
C24B C 0.7699(7) -0.0200(5) 0.3479(3) 0.0752(19) Uani 1 1 d .
H24A H 0.8143 -0.0799 0.3657 0.090 Uiso 1 1 calc R
H24B H 0.8048 -0.0118 0.3145 0.090 Uiso 1 1 calc R
C25B C 0.6346(8) -0.0390(6) 0.3463(3) 0.089(2) Uani 1 1 d .
H25A H 0.6132 -0.0622 0.3135 0.106 Uiso 1 1 calc R
H25B H 0.6135 -0.0953 0.3709 0.106 Uiso 1 1 calc R
C26B C 0.5714(6) 0.0615(5) 0.3569(3) 0.076(2) Uani 1 1 d .
H26A H 0.5194 0.0529 0.3864 0.091 Uiso 1 1 calc R
H26B H 0.5198 0.0862 0.3291 0.091 Uiso 1 1 calc R
C27B C 0.4864(7) 0.5714(5) 0.4114(2) 0.0708(18) Uani 1 1 d .
H27A H 0.5549 0.5858 0.4323 0.085 Uiso 1 1 calc R
H27B H 0.4256 0.5344 0.4317 0.085 Uiso 1 1 calc R
C28B C 0.4324(7) 0.6741(5) 0.3887(3) 0.0734(18) Uani 1 1 d .
H28A H 0.4451 0.7359 0.4093 0.088 Uiso 1 1 calc R
H28B H 0.3451 0.6697 0.3835 0.088 Uiso 1 1 calc R
C29B C 0.5015(6) 0.6832(4) 0.3403(2) 0.0612(15) Uani 1 1 d .
H29A H 0.4562 0.7296 0.3160 0.073 Uiso 1 1 calc R
H29B H 0.5817 0.7116 0.3447 0.073 Uiso 1 1 calc R
C30B C 0.5120(5) 0.5688(4) 0.32539(19) 0.0499(12) Uani 1 1 d .
H30A H 0.4385 0.5500 0.3086 0.060 Uiso 1 1 calc R
H30B H 0.5824 0.5561 0.3032 0.060 Uiso 1 1 calc R
C31B C 0.7153(7) 0.3904(9) 0.4835(3) 0.104(3) Uani 1 1 d .
H31A H 0.6662 0.4577 0.4766 0.124 Uiso 1 1 calc R
H31B H 0.6667 0.3426 0.5046 0.124 Uiso 1 1 calc R
C32B C 0.8173(8) 0.4126(10) 0.5071(4) 0.130(5) Uani 1 1 d .
H32A H 0.8185 0.3762 0.5399 0.156 Uiso 1 1 calc R
H32B H 0.8189 0.4909 0.5114 0.156 Uiso 1 1 calc R
C33B C 0.9235(6) 0.3750(7) 0.4782(3) 0.084(2) Uani 1 1 d .
H33A H 0.9812 0.3316 0.4990 0.100 Uiso 1 1 calc R
H33B H 0.9648 0.4364 0.4630 0.100 Uiso 1 1 calc R
C34B C 0.8730(5) 0.3076(5) 0.4397(2) 0.0552(13) Uani 1 1 d .
H34A H 0.9121 0.3220 0.4074 0.066 Uiso 1 1 calc R
H34B H 0.8855 0.2303 0.4485 0.066 Uiso 1 1 calc R
O1TA O 0.2293(9) 0.0361(8) 0.4161(3) 0.073(2) Uiso 0.50 1 d P
C1TA C 0.237(2) -0.0644(17) 0.4447(8) 0.108(6) Uiso 0.50 1 d P
H1TA H 0.3055 -0.1100 0.4318 0.130 Uiso 0.50 1 calc PR
H1TB H 0.2551 -0.0490 0.4790 0.130 Uiso 0.50 1 calc PR
C2TA C 0.1445(18) -0.1157(16) 0.4445(7) 0.100(5) Uiso 0.50 1 d P
H2TA H 0.1572 -0.1765 0.4224 0.121 Uiso 0.50 1 calc PR
H2TB H 0.1279 -0.1455 0.4779 0.121 Uiso 0.50 1 calc PR
C3TA C 0.0537(16) -0.0553(13) 0.4302(6) 0.087(4) Uiso 0.50 1 d P
H3TA H -0.0130 -0.0588 0.4545 0.104 Uiso 0.50 1 calc PR
H3TB H 0.0251 -0.0792 0.3986 0.104 Uiso 0.50 1 calc PR
C4TA C 0.0941(13) 0.0583(11) 0.4244(5) 0.069(3) Uiso 0.50 1 d P
H4TA H 0.0766 0.0991 0.4543 0.083 Uiso 0.50 1 calc PR
H4TB H 0.0564 0.0974 0.3960 0.083 Uiso 0.50 1 calc PR
O1TB O -0.2749(14) 1.0645(12) 0.1150(5) 0.117(4) Uiso 0.50 1 d P
C1TB C -0.3102(19) 1.0144(18) 0.0706(7) 0.109(6) Uiso 0.50 1 d P
H1TC H -0.2718 0.9414 0.0678 0.130 Uiso 0.50 1 calc PR
H1TD H -0.2911 1.0584 0.0409 0.130 Uiso 0.50 1 calc PR
C2TB C -0.4483(19) 1.0119(17) 0.0802(7) 0.108(6) Uiso 0.50 1 d P
H2TC H -0.4927 1.0294 0.0496 0.130 Uiso 0.50 1 calc PR
H2TD H -0.4697 0.9401 0.0929 0.130 Uiso 0.50 1 calc PR
C3TB C -0.4752(17) 1.0881(15) 0.1143(6) 0.095(5) Uiso 0.50 1 d P
H3TC H -0.5370 1.0630 0.1379 0.114 Uiso 0.50 1 calc PR
H3TD H -0.5065 1.1560 0.0981 0.114 Uiso 0.50 1 calc PR
C4TB C -0.3677(16) 1.1037(14) 0.1383(6) 0.086(4) Uiso 0.50 1 d P
H4TC H -0.3598 1.1815 0.1419 0.103 Uiso 0.50 1 calc PR
H4TD H -0.3710 1.0693 0.1715 0.103 Uiso 0.50 1 calc PR

loop_
_atom_site_aniso_label
_atom_site_aniso_U_11
_atom_site_aniso_U_22
_atom_site_aniso_U_33
_atom_site_aniso_U_23
_atom_site_aniso_U_13
_atom_site_aniso_U_12
Ca1A 0.0341(5) 0.0313(4) 0.0386(5) -0.0026(3) 0.0007(3) -0.0037(3)
P1A 0.0355(6) 0.0459(7) 0.0487(7) -0.0131(5) -0.0033(5) -0.0047(5)
O1A 0.0456(18) 0.0311(16) 0.0492(18) -0.0014(13) -0.0088(14) -0.0084(13)
O2A 0.0402(18) 0.060(2) 0.0461(19) -0.0148(15) 0.0074(14) -0.0152(16)
O3A 0.047(2) 0.0419(18) 0.0508(19) -0.0002(14) 0.0068(15) 0.0091(15)
O4A 0.062(2) 0.0309(17) 0.066(2) 0.0025(15) -0.0120(18) -0.0123(16)
C1A 0.042(3) 0.042(3) 0.051(3) 0.001(2) -0.009(2) -0.008(2)
C2A 0.060(3) 0.055(3) 0.055(3) 0.009(2) -0.011(3) -0.018(3)
C3A 0.089(5) 0.072(4) 0.074(4) 0.023(3) -0.038(4) -0.028(4)
C4A 0.073(5) 0.095(6) 0.116(6) 0.027(5) -0.056(5) -0.029(4)
C5A 0.046(4) 0.091(5) 0.115(6) 0.001(4) -0.017(4) -0.015(3)
C6A 0.048(3) 0.064(3) 0.062(3) 0.002(3) -0.005(2) -0.013(3)
C7A 0.038(2) 0.044(2) 0.036(2) 0.0015(18) 0.0004(18) -0.0052(19)
C8A 0.043(3) 0.053(3) 0.044(3) 0.002(2) -0.001(2) -0.007(2)
C9A 0.039(3) 0.067(4) 0.061(3) 0.010(3) 0.005(2) -0.002(2)
C10A 0.046(3) 0.065(4) 0.066(4) 0.004(3) 0.020(3) 0.005(3)
C11A 0.063(4) 0.057(3) 0.049(3) -0.009(2) 0.007(2) 0.000(3)
C12A 0.046(3) 0.056(3) 0.044(3) -0.008(2) -0.003(2) -0.002(2)
C13A 0.045(3) 0.041(2) 0.045(3) 0.0000(19) -0.013(2) -0.002(2)
C14A 0.050(3) 0.048(3) 0.051(3) -0.009(2) -0.005(2) 0.001(2)
C15A 0.058(3) 0.049(3) 0.071(4) -0.019(3) -0.004(3) 0.004(3)
C16A 0.064(4) 0.040(3) 0.090(4) -0.016(3) -0.021(3) 0.002(3)
C17A 0.055(3) 0.051(3) 0.081(4) 0.003(3) -0.022(3) -0.012(3)
C18A 0.047(3) 0.049(3) 0.057(3) 0.001(2) -0.009(2) -0.006(2)
C19A 0.081(4) 0.043(3) 0.047(3) 0.011(2) -0.024(3) -0.017(3)
C20A 0.068(4) 0.034(3) 0.082(4) 0.005(2) -0.015(3) -0.006(2)
C21A 0.101(5) 0.040(3) 0.062(4) -0.005(2) -0.020(3) -0.007(3)
C22A 0.054(3) 0.044(3) 0.074(4) -0.006(2) -0.020(3) -0.011(2)
C23A 0.058(3) 0.069(4) 0.065(4) -0.012(3) 0.021(3) -0.027(3)
C24A 0.074(5) 0.148(8) 0.090(5) -0.048(5) 0.038(4) -0.040(5)
C25A 0.081(5) 0.186(10) 0.076(5) -0.071(6) 0.034(4) -0.058(6)
C26A 0.053(3) 0.079(4) 0.056(3) -0.026(3) 0.004(2) -0.021(3)
C27A 0.068(4) 0.060(3) 0.059(3) 0.010(3) 0.016(3) 0.006(3)
C28A 0.169(10) 0.108(7) 0.093(6) 0.024(5) 0.072(6) 0.059(7)
C29A 0.085(6) 0.104(6) 0.111(6) 0.004(5) 0.038(5) 0.043(5)
C30A 0.070(4) 0.049(3) 0.077(4) -0.005(3) 0.015(3) 0.014(3)
C31A 0.089(5) 0.052(3) 0.086(5) 0.020(3) -0.030(4) -0.015(3)
C32A 0.140(9) 0.047(4) 0.211(12) 0.035(6) -0.079(9) -0.022(5)
C33A 0.154(9) 0.043(4) 0.132(7) 0.013(4) -0.063(7) -0.033(4)
C34A 0.078(4) 0.048(3) 0.077(4) -0.002(3) -0.021(3) -0.013(3)
Ca1B 0.0312(4) 0.0344(5) 0.0403(5) -0.0032(3) -0.0004(3) -0.0004(3)
P1B 0.0290(6) 0.0402(6) 0.0452(6) -0.0077(5) 0.0021(4) 0.0007(4)
O1B 0.0304(16) 0.055(2) 0.0503(19) -0.0046(15) -0.0032(13) -0.0024(14)
O2B 0.0405(19) 0.0338(17) 0.079(2) -0.0086(16) -0.0042(17) -0.0035(14)
O3B 0.060(2) 0.0369(17) 0.0492(19) -0.0036(14) 0.0139(16) 0.0065(15)
O4B 0.0402(19) 0.086(3) 0.0444(19) -0.0193(18) -0.0022(15) -0.0079(18)
C1B 0.041(3) 0.049(3) 0.050(3) -0.001(2) 0.002(2) -0.006(2)
C2B 0.047(3) 0.067(4) 0.051(3) 0.004(2) 0.004(2) 0.006(3)
C3B 0.084(5) 0.077(4) 0.050(3) 0.015(3) 0.006(3) 0.005(4)
C4B 0.071(4) 0.099(5) 0.057(4) 0.005(3) 0.025(3) -0.009(4)
C5B 0.056(4) 0.078(4) 0.074(4) -0.002(3) 0.018(3) 0.005(3)
C6B 0.046(3) 0.058(3) 0.063(3) 0.000(3) 0.007(2) 0.004(2)
C7B 0.030(2) 0.039(2) 0.041(2) -0.0021(18) 0.0068(17) -0.0008(17)
C8B 0.039(2) 0.043(3) 0.049(3) -0.003(2) 0.004(2) -0.001(2)
C9B 0.038(3) 0.045(3) 0.068(3) -0.005(2) 0.000(2) 0.007(2)
C10B 0.054(3) 0.043(3) 0.072(4) -0.013(2) 0.008(3) 0.006(2)
C11B 0.052(3) 0.047(3) 0.061(3) -0.017(2) 0.003(2) -0.004(2)
C12B 0.037(2) 0.048(3) 0.053(3) -0.010(2) 0.002(2) -0.002(2)
C13B 0.039(2) 0.037(2) 0.039(2) -0.0017(18) 0.0014(18) -0.0027(18)
C14B 0.047(3) 0.045(3) 0.050(3) -0.008(2) 0.009(2) -0.005(2)
C15B 0.069(4) 0.049(3) 0.057(3) -0.017(2) 0.005(3) -0.005(3)
C16B 0.059(3) 0.054(3) 0.061(3) -0.012(3) -0.010(3) -0.017(3)
C17B 0.039(3) 0.058(3) 0.063(3) 0.002(3) -0.007(2) -0.009(2)
C18B 0.038(2) 0.044(3) 0.046(3) -0.006(2) 0.0006(19) -0.0034(19)
C19B 0.041(3) 0.072(4) 0.050(3) -0.002(3) 0.002(2) -0.004(2)
C20B 0.057(3) 0.069(4) 0.044(3) -0.001(2) -0.005(2) -0.016(3)
C21B 0.040(3) 0.065(3) 0.062(3) 0.011(3) -0.005(2) -0.006(2)
C22B 0.029(2) 0.065(3) 0.057(3) -0.003(2) -0.001(2) -0.002(2)
C23B 0.049(3) 0.041(3) 0.096(5) -0.005(3) -0.004(3) 0.001(2)
C24B 0.081(5) 0.049(3) 0.095(5) -0.010(3) 0.005(4) 0.009(3)
C25B 0.087(5) 0.059(4) 0.123(6) -0.039(4) -0.021(5) -0.003(4)
C26B 0.057(4) 0.043(3) 0.131(6) -0.011(3) -0.008(4) -0.015(3)
C27B 0.095(5) 0.046(3) 0.070(4) -0.011(3) 0.030(3) 0.005(3)
C28B 0.078(5) 0.054(4) 0.088(5) -0.025(3) 0.004(4) 0.013(3)
C29B 0.067(4) 0.039(3) 0.077(4) 0.001(3) -0.012(3) 0.003(3)
C30B 0.053(3) 0.045(3) 0.050(3) 0.003(2) 0.002(2) 0.007(2)
C31B 0.064(4) 0.189(10) 0.063(4) -0.069(5) 0.004(3) -0.010(5)
C32B 0.073(5) 0.193(11) 0.131(8) -0.112(8) -0.031(5) 0.024(6)
C33B 0.055(4) 0.096(5) 0.103(5) -0.027(4) -0.032(4) -0.004(4)
C34B 0.047(3) 0.060(3) 0.058(3) -0.008(2) -0.008(2) 0.009(2)

loop_
_atom_type_symbol
_atom_type_description
_atom_type_scat_dispersion_real
_atom_type_scat_dispersion_imag
_atom_type_scat_source
C C 0.0033 0.0016 'International Tables Vol C Tables 4.2.6.8 and 6.1.1.4'
H H 0.0000 0.0000 'International Tables Vol C Tables 4.2.6.8 and 6.1.1.4'
O O 0.0106 0.0060 'International Tables Vol C Tables 4.2.6.8 and 6.1.1.4'
P P 0.1023 0.0942 'International Tables Vol C Tables 4.2.6.8 and 6.1.1.4'
Ca Ca 0.2262 0.3064 'International Tables Vol C Tables 4.2.6.8 and 6.1.1.4'

loop_
_geom_angle_atom_site_label_1
_geom_angle_atom_site_label_2
_geom_angle_atom_site_label_3
_geom_angle
O3A Ca1A O2A 173.89(13)
O3A Ca1A O1A 91.71(12)
O2A Ca1A O1A 93.83(12)
O3A Ca1A O4A 88.47(13)
O2A Ca1A O4A 85.89(13)
O1A Ca1A O4A 177.73(13)
O3A Ca1A C1A 90.62(15)
O2A Ca1A C1A 91.85(15)
O1A Ca1A C1A 90.98(14)
O4A Ca1A C1A 91.29(14)
O3A Ca1A P1A 87.03(9)
O2A Ca1A P1A 91.03(9)
O1A Ca1A P1A 83.68(8)
O4A Ca1A P1A 94.07(10)
C1A Ca1A P1A 174.09(12)
C7A P1A C13A 107.9(2)
C7A P1A Ca1A 116.80(15)
C13A P1A Ca1A 115.42(16)
C22A O1A C19A 105.7(4)
C22A O1A Ca1A 122.1(3)
C19A O1A Ca1A 132.2(3)
C23A O2A C26A 110.1(4)
C23A O2A Ca1A 124.9(3)
C26A O2A Ca1A 125.0(3)
C30A O3A C27A 109.5(4)
C30A O3A Ca1A 122.4(3)
C27A O3A Ca1A 126.4(3)
C34A O4A C31A 108.3(4)
C34A O4A Ca1A 127.5(3)
C31A O4A Ca1A 124.2(3)
C2A C1A C6A 113.1(5)
C2A C1A Ca1A 128.0(4)
C6A C1A Ca1A 118.8(4)
C3A C2A C1A 124.4(6)
C4A C3A C2A 119.9(6)
C3A C4A C5A 119.8(6)
C4A C5A C6A 119.2(7)
C5A C6A C1A 123.6(6)
C8A C7A C12A 115.7(5)
C8A C7A P1A 126.0(4)
C12A C7A P1A 117.8(4)
C9A C8A C7A 121.7(5)
C10A C9A C8A 121.0(5)
C9A C10A C11A 118.5(5)
C12A C11A C10A 121.1(5)
C11A C12A C7A 122.0(5)
C14A C13A C18A 116.7(5)
C14A C13A P1A 116.3(4)
C18A C13A P1A 126.8(4)
C15A C14A C13A 122.4(5)
C16A C15A C14A 119.5(6)
C17A C16A C15A 120.4(5)
C16A C17A C18A 120.3(6)
C13A C18A C17A 120.7(6)
O1A C19A C20A 103.9(4)
C19A C20A C21A 103.2(5)
C22A C21A C20A 104.4(5)
O1A C22A C21A 107.4(4)
O2A C23A C24A 104.8(5)
C25A C24A C23A 104.4(6)
C24A C25A C26A 105.5(6)
O2A C26A C25A 104.4(5)
O3A C27A C28A 105.5(5)
C29A C28A C27A 107.4(6)
C28A C29A C30A 104.4(7)
O3A C30A C29A 105.8(5)
O4A C31A C32A 104.9(6)
C33A C32A C31A 106.8(7)
C32A C33A C34A 106.2(6)
O4A C34A C33A 107.4(5)
O4B Ca1B O1B 175.89(13)
O4B Ca1B O2B 93.19(14)
O1B Ca1B O2B 83.05(13)
O4B Ca1B O3B 98.67(14)
O1B Ca1B O3B 85.03(13)
O2B Ca1B O3B 167.96(13)
O4B Ca1B C1B 87.29(15)
O1B Ca1B C1B 94.34(15)
O2B Ca1B C1B 89.95(15)
O3B Ca1B C1B 92.71(15)
O4B Ca1B P1B 87.87(10)
O1B Ca1B P1B 90.64(9)
O2B Ca1B P1B 92.73(10)
O3B Ca1B P1B 85.63(9)
C1B Ca1B P1B 174.60(13)
C13B P1B C7B 105.9(2)
C13B P1B Ca1B 110.52(15)
C7B P1B Ca1B 109.06(15)
C19B O1B C22B 109.2(4)
C19B O1B Ca1B 126.8(3)
C22B O1B Ca1B 123.7(3)
C23B O2B C26B 108.1(4)
C23B O2B Ca1B 128.9(3)
C26B O2B Ca1B 122.0(3)
C30B O3B C27B 109.4(4)
C30B O3B Ca1B 123.9(3)
C27B O3B Ca1B 126.7(3)
C31B O4B C34B 107.5(4)
C31B O4B Ca1B 122.3(4)
C34B O4B Ca1B 130.1(3)
C6B C1B C2B 112.3(5)
C6B C1B Ca1B 132.7(4)
C2B C1B Ca1B 115.0(4)
C3B C2B C1B 125.2(6)
C4B C3B C2B 118.6(6)
C5B C4B C3B 119.5(6)
C4B C5B C6B 120.1(6)
C1B C6B C5B 124.3(6)
C8B C7B C12B 116.0(4)
C8B C7B P1B 127.5(4)
C12B C7B P1B 116.3(3)
C9B C8B C7B 121.8(5)
C10B C9B C8B 121.5(5)
C9B C10B C11B 118.3(5)
C12B C11B C10B 120.0(5)
C11B C12B C7B 122.3(5)
C14B C13B C18B 115.9(4)
C14B C13B P1B 118.0(4)
C18B C13B P1B 125.6(4)
C15B C14B C13B 121.8(5)
C16B C15B C14B 121.1(5)
C15B C16B C17B 118.6(5)
C18B C17B C16B 120.7(5)
C17B C18B C13B 121.9(5)
O1B C19B C20B 105.7(4)
C21B C20B C19B 102.7(5)
C22B C21B C20B 102.5(4)
O1B C22B C21B 105.2(4)
O2B C23B C24B 105.7(5)
C23B C24B C25B 103.3(5)
C26B C25B C24B 106.7(6)
C25B C26B O2B 107.9(6)
O3B C27B C28B 105.7(5)
C27B C28B C29B 102.6(5)
C30B C29B C28B 101.8(5)
O3B C30B C29B 104.8(4)
C32B C31B O4B 109.9(6)
C31B C32B C33B 109.3(6)
C32B C33B C34B 104.4(6)
O4B C34B C33B 105.1(5)
C1TA O1TA C4TA 95.7(12)
C2TA C1TA O1TA 114.3(18)
C3TA C2TA C1TA 111(2)
C2TA C3TA C4TA 107.6(16)
C3TA C4TA O1TA 100.4(11)
C4TB O1TB C1TB 110.8(16)
O1TB C1TB C2TB 100.0(16)
C3TB C2TB C1TB 105.4(18)
C2TB C3TB C4TB 106.6(17)
O1TB C4TB C3TB 112.2(16)

loop_
_geom_bond_atom_site_label_1
_geom_bond_atom_site_label_2
_geom_bond_distance
Ca1A O3A 2.355(3)
Ca1A O2A 2.369(3)
Ca1A O1A 2.388(3)
Ca1A O4A 2.389(3)
Ca1A C1A 2.534(5)
Ca1A P1A 3.0096(15)
P1A C7A 1.806(5)
P1A C13A 1.808(5)
O1A C22A 1.433(6)
O1A C19A 1.435(6)
O2A C23A 1.448(6)
O2A C26A 1.448(6)
O3A C30A 1.447(6)
O3A C27A 1.447(6)
O4A C34A 1.444(7)
O4A C31A 1.445(7)
C1A C2A 1.394(7)
C1A C6A 1.412(8)
C2A C3A 1.390(9)
C3A C4A 1.354(12)
C4A C5A 1.384(11)
C5A C6A 1.393(9)
C7A C8A 1.403(7)
C7A C12A 1.416(7)
C8A C9A 1.390(8)
C9A C10A 1.381(9)
C10A C11A 1.380(9)
C11A C12A 1.375(8)
C13A C14A 1.400(7)
C13A C18A 1.400(7)
C14A C15A 1.389(7)
C15A C16A 1.379(9)
C16A C17A 1.364(10)
C17A C18A 1.415(8)
C19A C20A 1.498(8)
C20A C21A 1.522(9)
C21A C22A 1.496(8)
C23A C24A 1.512(9)
C24A C25A 1.446(11)
C25A C26A 1.497(9)
C27A C28A 1.471(10)
C28A C29A 1.463(12)
C29A C30A 1.476(10)
C31A C32A 1.477(11)
C32A C33A 1.443(12)
C33A C34A 1.474(9)
Ca1B O4B 2.374(4)
Ca1B O1B 2.375(3)
Ca1B O2B 2.386(3)
Ca1B O3B 2.388(3)
Ca1B C1B 2.523(5)
Ca1B P1B 3.0523(15)
P1B C13B 1.818(5)
P1B C7B 1.820(4)
O1B C19B 1.439(6)
O1B C22B 1.452(6)
O2B C23B 1.437(7)
O2B C26B 1.445(7)
O3B C30B 1.449(6)
O3B C27B 1.450(6)
O4B C31B 1.437(7)
O4B C34B 1.440(6)
C1B C6B 1.394(7)
C1B C2B 1.404(8)
C2B C3B 1.391(8)
C3B C4B 1.379(10)
C4B C5B 1.363(10)
C5B C6B 1.391(8)
C7B C8B 1.400(7)
C7B C12B 1.417(7)
C8B C9B 1.383(7)
C9B C10B 1.379(8)
C10B C11B 1.408(8)
C11B C12B 1.378(7)
C13B C14B 1.403(7)
C13B C18B 1.406(7)
C14B C15B 1.390(8)
C15B C16B 1.375(8)
C16B C17B 1.382(8)
C17B C18B 1.392(7)
C19B C20B 1.514(8)
C20B C21B 1.495(9)
C21B C22B 1.498(8)
C23B C24B 1.483(9)
C24B C25B 1.538(11)
C25B C26B 1.440(10)
C27B C28B 1.503(9)
C28B C29B 1.522(10)
C29B C30B 1.499(8)
C31B C32B 1.365(11)
C32B C33B 1.472(12)
C33B C34B 1.511(9)
O1TA C1TA 1.45(2)
O1TA C4TA 1.527(17)
C1TA C2TA 1.25(3)
C2TA C3TA 1.28(2)
C3TA C4TA 1.51(2)
O1TB C4TB 1.28(2)
O1TB C1TB 1.46(2)
C1TB C2TB 1.56(3)
C2TB C3TB 1.38(2)
C3TB C4TB 1.40(2)
